data_9014765
loop_
_publ_author_name
'Hang, C.'
'Simonov, M. A.'
'Belov, N. V.'

_publ_section_title
;
 Crystal structures of willemite Zn2[SiO4] and its germanium analog Zn2[GeO4]
;
_journal_name_full 'Soviet Physics Crystallography'
_journal_page_first 387
_journal_page_last 390
_journal_volume 15
_journal_year 1970
_chemical_compound_source Synthetic
_chemical_formula_sum 'O4 Si Zn2'
_chemical_name_mineral Willemite
_space_group_IT_number 148
_symmetry_space_group_name_Hall '-P 3*'
_symmetry_space_group_name_H-M 'R -3 :R'
_cell_angle_alpha 107.87
_cell_angle_beta 107.87
_cell_angle_gamma 107.87
_cell_length_a 8.628
_cell_length_b 8.628
_cell_length_c 8.628
_cell_formula_units_Z 6
_cell_volume 521.689
_database_code_amcsd 0018744
_exptl_crystal_density_diffrn 4.256
_cod_original_sg_symbol_H-M 'R -3'
_cod_original_formula_sum 'Zn2 Si O4'
_cod_database_code 9014765

loop_
_space_group_symop_operation_xyz
x,y,z
-z,-x,-y
y,z,x
-x,-y,-z
z,x,y
-y,-z,-x

loop_
_atom_site_label
_atom_site_fract_x
_atom_site_fract_y
_atom_site_fract_z
Zn1 0.79300 0.56200 0.38500
Zn2 0.12800 0.89700 0.72000
Si 0.45900 0.22500 0.05100
O1 0.32900 0.01900 -0.02700
O2 0.61400 0.30700 0.25800
O3 0.97100 0.63900 0.64000
O4 0.55300 0.22900 -0.09200

loop_
_cod_related_entry_id
_cod_related_entry_database
_cod_related_entry_code
1 AMCSD 0018744
